data_7220433
loop_
_publ_author_name
'Morohashi, Naoya'
'Nanbu, Kazuki'
'Tonosaki, Ayano'
'Noji, Shintaro'
'Hattori, Tetsutaro'

_publ_section_title
;
 Comparison of inclusion properties between p-tert-butylcalix[4]arene and
 p-tert-butylthiacalix[4]arene towards primary alcohols in crystals
;
_journal_issue 26
_journal_name_full CrystEngComm
_journal_page_first 4799
_journal_paper_doi 10.1039/C5CE00370A
_journal_volume 17
_journal_year 2015
_chemical_formula_sum 'C46 H62 O5'
_chemical_formula_weight 694.96
_chemical_name_systematic
;
 ?
;
_space_group_IT_number 85
_symmetry_cell_setting tetragonal
_symmetry_space_group_name_Hall '-P 4a'
_symmetry_space_group_name_H-M 'P 4/n :2'
_atom_sites_solution_hydrogens geom
_atom_sites_solution_primary direct
_atom_sites_solution_secondary difmap
_audit_creation_method SHELXL-97
_audit_update_record
;
2015-04-23 deposited with the CCDC.
2015-05-11 downloaded from the CCDC.
;
_cell_angle_alpha 90.00
_cell_angle_beta 90.00
_cell_angle_gamma 90.00
_cell_formula_units_Z 2
_cell_length_a 12.8388(18)
_cell_length_b 12.8388(18)
_cell_length_c 12.6024(17)
_cell_measurement_reflns_used 4924
_cell_measurement_temperature 100(2)
_cell_measurement_theta_max 27.83
_cell_measurement_theta_min 2.24
_cell_volume 2077.3(5)
_computing_cell_refinement 'Bruker SMART'
_computing_data_collection 'Bruker APEXII'
_computing_data_reduction 'Bruker SAINT'
_computing_molecular_graphics 'Yadokari-XG 2009 (Wakita Nemoto et al., 2009)'
_computing_publication_material 'Yadokari-XG 2009 (Wakita,Nemoto et al., 2009)'
_computing_structure_refinement 'SHELXL-97 (Sheldrick, 1997)'
_computing_structure_solution 'Bruker SHELXTL'
_diffrn_ambient_temperature 100(2)
_diffrn_detector_area_resol_mean 8.333
_diffrn_measured_fraction_theta_full 0.990
_diffrn_measured_fraction_theta_max 0.990
_diffrn_measurement_device_type 'Bruker APEX-II CCD'
_diffrn_measurement_method 'phi and omega scans'
_diffrn_radiation_monochromator 'Bruker Helios multilayered confocal mirror'
_diffrn_radiation_source 'Bruker TXS fine-focus rotating anode'
_diffrn_radiation_type MoK\a
_diffrn_radiation_wavelength 0.71073
_diffrn_reflns_av_R_equivalents 0.0238
_diffrn_reflns_av_sigmaI/netI 0.0189
_diffrn_reflns_limit_h_max 16
_diffrn_reflns_limit_h_min -16
_diffrn_reflns_limit_k_max 13
_diffrn_reflns_limit_k_min -16
_diffrn_reflns_limit_l_max 16
_diffrn_reflns_limit_l_min -13
_diffrn_reflns_number 11283
_diffrn_reflns_theta_full 27.49
_diffrn_reflns_theta_max 27.49
_diffrn_reflns_theta_min 1.62
_exptl_absorpt_coefficient_mu 0.070
_exptl_absorpt_correction_T_max 0.7456
_exptl_absorpt_correction_T_min 0.6682
_exptl_absorpt_correction_type empirical
_exptl_absorpt_process_details 'SADABS Sheldrick 1996'
_exptl_crystal_colour colorless
_exptl_crystal_density_diffrn 1.111
_exptl_crystal_density_method 'not measured'
_exptl_crystal_description prism
_exptl_crystal_F_000 756
_exptl_crystal_size_max 0.15
_exptl_crystal_size_mid 0.15
_exptl_crystal_size_min 0.15
_refine_diff_density_max 0.890
_refine_diff_density_min -0.262
_refine_diff_density_rms 0.069
_refine_ls_extinction_method none
_refine_ls_goodness_of_fit_ref 1.156
_refine_ls_hydrogen_treatment mixed
_refine_ls_matrix_type full
_refine_ls_number_parameters 193
_refine_ls_number_reflns 2381
_refine_ls_number_restraints 73
_refine_ls_restrained_S_all 1.172
_refine_ls_R_factor_all 0.0712
_refine_ls_R_factor_gt 0.0617
_refine_ls_shift/su_max 0.000
_refine_ls_shift/su_mean 0.000
_refine_ls_structure_factor_coef Fsqd
_refine_ls_weighting_details 'calc w=1/[\s^2^(Fo^2^)+(0.1050P)^2^+1.3868P] where P=(Fo^2^+2Fc^2^)/3'
_refine_ls_weighting_scheme calc
_refine_ls_wR_factor_gt 0.1896
_refine_ls_wR_factor_ref 0.1998
_reflns_number_gt 1998
_reflns_number_total 2381
_reflns_threshold_expression >2sigma(I)
_cod_data_source_file c5ce00370a2.cif
_cod_data_source_block 1-EtOH
_cod_depositor_comments 'Adding full bibliography for 7220433--7220440.cif.'
_cod_original_sg_symbol_H-M 'P 4/n'
_cod_database_code 7220433

loop_
_symmetry_equiv_pos_as_xyz
'x, y, z'
'-x+1/2, -y+1/2, z'
'-y+1/2, x, z'
'y, -x+1/2, z'
'-x, -y, -z'
'x-1/2, y-1/2, -z'
'y-1/2, -x, -z'
'-y, x-1/2, -z'

loop_
_atom_site_label
_atom_site_type_symbol
_atom_site_fract_x
_atom_site_fract_y
_atom_site_fract_z
_atom_site_U_iso_or_equiv
_atom_site_adp_type
_atom_site_occupancy
_atom_site_symmetry_multiplicity
_atom_site_calc_flag
_atom_site_refinement_flags
_atom_site_disorder_assembly
_atom_site_disorder_group
C1 C 0.34109(13) 0.06678(13) 0.46342(14) 0.0162(4) Uani 1 1 d . . .
C2 C 0.43883(13) 0.08310(13) 0.41782(14) 0.0162(4) Uani 1 1 d . . .
C3 C 0.46452(13) 0.02711(14) 0.32650(14) 0.0179(4) Uani 1 1 d . . .
H1 H 0.5295 0.0375 0.2957 0.022 Uiso 1 1 calc R . .
C4 C 0.39627(14) -0.04386(14) 0.27972(14) 0.0195(4) Uani 1 1 d . . .
C5 C 0.29884(14) -0.05642(14) 0.32785(14) 0.0184(4) Uani 1 1 d . . .
H2 H 0.2518 -0.1030 0.2979 0.022 Uiso 1 1 calc R . .
C6 C 0.26946(13) -0.00239(13) 0.41842(14) 0.0163(4) Uani 1 1 d . . .
C7 C 0.42418(15) -0.10882(17) 0.18164(16) 0.0261(5) Uani 1 1 d . . .
C8 C 0.3420(2) -0.0922(2) 0.09488(18) 0.0364(6) Uani 1 1 d . . .
H16 H 0.339(3) -0.019(3) 0.076(3) 0.054(9) Uiso 1 1 d . . .
H8 H 0.271(2) -0.117(2) 0.123(2) 0.039(7) Uiso 1 1 d . . .
C9 C 0.42582(19) -0.22461(18) 0.2126(2) 0.0343(5) Uani 1 1 d . . .
H20 H 0.480(3) -0.236(3) 0.270(3) 0.060(9) Uiso 1 1 d . . .
H9 H 0.440(2) -0.267(2) 0.149(2) 0.039(7) Uiso 1 1 d . . .
C10 C 0.53108(19) -0.0803(3) 0.1366(2) 0.0440(7) Uani 1 1 d . . .
H18 H 0.548(2) -0.124(2) 0.072(2) 0.049(8) Uiso 1 1 d . . .
H10 H 0.588(2) -0.097(2) 0.192(2) 0.042(7) Uiso 1 1 d . . .
C11 C 0.51640(13) 0.16050(13) 0.46375(15) 0.0171(4) Uani 1 1 d . . .
H12 H 0.5122(18) 0.1592(17) 0.5441(19) 0.020(5) Uiso 1 1 d . . .
O1 O 0.31263(10) 0.11682(11) 0.55660(10) 0.0193(3) Uani 1 1 d . . .
H13 H 0.346(3) 0.176(3) 0.561(3) 0.055(9) Uiso 1 1 d . . .
O2B O 0.1472(10) 0.247(3) 0.032(2) 0.044(6) Uani 0.05 1 d PDU A 2
H14 H 0.5854(18) 0.1349(18) 0.4449(17) 0.017(5) Uiso 1 1 d . . .
O2A O 0.1296(8) 0.3169(9) 0.1270(9) 0.065(3) Uani 0.20 1 d PDU B 1
C12A C 0.1822(12) 0.2234(10) 0.1410(12) 0.073(3) Uani 0.20 1 d PDU . 1
C13A C 0.2500 0.2500 0.2324(8) 0.078(2) Uani 0.80 4 d SPDU . 1
C12B C 0.2500 0.2500 -0.0025(15) 0.038(4) Uani 0.20 4 d SPDU . 2
C13B C 0.2500 0.2500 -0.1218(15) 0.041(4) Uani 0.20 4 d SPDU C 2
H15 H 0.361(3) -0.135(3) 0.031(3) 0.053(9) Uiso 1 1 d . . .
H19 H 0.354(3) -0.250(2) 0.245(3) 0.052(8) Uiso 1 1 d . . .
H17 H 0.533(3) -0.004(3) 0.117(3) 0.057(9) Uiso 1 1 d . . .

loop_
_atom_site_aniso_label
_atom_site_aniso_U_11
_atom_site_aniso_U_22
_atom_site_aniso_U_33
_atom_site_aniso_U_23
_atom_site_aniso_U_13
_atom_site_aniso_U_12
C1 0.0169(8) 0.0143(8) 0.0175(8) 0.0024(6) -0.0022(6) 0.0025(6)
C2 0.0149(8) 0.0129(8) 0.0207(9) 0.0020(6) -0.0042(6) -0.0001(6)
C3 0.0153(8) 0.0181(8) 0.0205(9) 0.0021(6) -0.0002(6) -0.0008(6)
C4 0.0186(8) 0.0198(8) 0.0200(9) -0.0005(7) -0.0012(7) -0.0008(7)
C5 0.0161(8) 0.0169(8) 0.0223(9) 0.0001(6) -0.0034(7) -0.0020(6)
C6 0.0141(8) 0.0140(8) 0.0208(9) 0.0048(6) -0.0024(6) 0.0007(6)
C7 0.0214(9) 0.0322(11) 0.0246(10) -0.0083(8) 0.0024(7) -0.0058(8)
C8 0.0398(13) 0.0470(14) 0.0224(11) -0.0074(10) -0.0028(9) -0.0033(11)
C9 0.0361(12) 0.0299(11) 0.0368(12) -0.0139(9) 0.0000(10) 0.0036(9)
C10 0.0318(12) 0.0635(18) 0.0366(13) -0.0227(13) 0.0143(10) -0.0162(12)
C11 0.0145(8) 0.0147(8) 0.0221(9) -0.0001(6) -0.0040(6) 0.0002(6)
O1 0.0207(6) 0.0188(7) 0.0183(7) -0.0015(5) -0.0002(5) -0.0008(5)
O2B 0.041(7) 0.036(10) 0.054(9) 0.004(9) 0.010(7) -0.003(8)
O2A 0.053(5) 0.075(6) 0.067(6) -0.011(5) 0.004(4) -0.001(4)
C12A 0.079(7) 0.068(6) 0.073(7) 0.017(6) -0.002(5) -0.010(5)
C13A 0.080(3) 0.080(3) 0.075(5) 0.000 0.000 0.000
C12B 0.035(5) 0.035(5) 0.044(7) 0.000 0.000 0.000
C13B 0.039(6) 0.039(6) 0.044(6) 0.000 0.000 0.000

loop_
_atom_type_symbol
_atom_type_description
_atom_type_scat_dispersion_real
_atom_type_scat_dispersion_imag
_atom_type_scat_source
C C 0.0033 0.0016 'International Tables Vol C Tables 4.2.6.8 and 6.1.1.4'
H H 0.0000 0.0000 'International Tables Vol C Tables 4.2.6.8 and 6.1.1.4'
O O 0.0106 0.0060 'International Tables Vol C Tables 4.2.6.8 and 6.1.1.4'

loop_
_geom_angle_atom_site_label_1
_geom_angle_atom_site_label_2
_geom_angle_atom_site_label_3
_geom_angle
_geom_angle_site_symmetry_1
_geom_angle_site_symmetry_3
O1 C1 C2 121.04(15) . .
O1 C1 C6 117.65(15) . .
C2 C1 C6 121.30(16) . .
C1 C2 C3 118.31(15) . .
C1 C2 C11 122.00(16) . .
C3 C2 C11 119.68(16) . .
C4 C3 C2 122.42(16) . .
C4 C3 H1 118.8 . .
C2 C3 H1 118.8 . .
C3 C4 C5 116.97(16) . .
C3 C4 C7 123.30(16) . .
C5 C4 C7 119.71(16) . .
C6 C5 C4 122.81(16) . .
C6 C5 H2 118.6 . .
C4 C5 H2 118.6 . .
C5 C6 C1 118.17(16) . .
C5 C6 C11 119.97(15) . 4
C1 C6 C11 121.82(16) . 4
C10 C7 C4 112.25(17) . .
C10 C7 C8 108.6(2) . .
C4 C7 C8 109.74(17) . .
C10 C7 C9 108.3(2) . .
C4 C7 C9 108.95(17) . .
C8 C7 C9 108.96(18) . .
C7 C8 H16 110(2) . .
C7 C8 H8 108.9(16) . .
H16 C8 H8 111(3) . .
C7 C8 H15 109.2(19) . .
H16 C8 H15 110(3) . .
H8 C8 H15 108(2) . .
C7 C9 H20 108.9(19) . .
C7 C9 H9 109.2(16) . .
H20 C9 H9 112(2) . .
C7 C9 H19 112.5(17) . .
H20 C9 H19 107(3) . .
H9 C9 H19 108(2) . .
C7 C10 H18 111.2(18) . .
C7 C10 H10 109.6(16) . .
H18 C10 H10 106(2) . .
C7 C10 H17 109.9(19) . .
H18 C10 H17 110(3) . .
H10 C10 H17 111(3) . .
C2 C11 C6 112.35(14) . 3
C2 C11 H12 109.5(13) . .
C6 C11 H12 112.6(13) 3 .
C2 C11 H14 106.4(13) . .
C6 C11 H14 109.0(13) 3 .
H12 C11 H14 106.6(19) . .
C1 O1 H13 109(2) . .
C12A O2A C12A 60.6(13) 4 .
O2A C12A C12A 154.5(11) 3 4
O2A C12A C12A 66.1(10) 3 3
C12A C12A C12A 90.002(3) 4 3
O2A C12A O2A 147.3(11) 3 .
C12A C12A O2A 53.3(11) 4 .
C12A C12A O2A 142.3(11) 3 .
O2A C12A C13A 109.6(8) 3 .
C12A C12A C13A 63.5(5) 4 .
C12A C12A C13A 63.5(5) 3 .
O2A C12A C13A 100.7(9) . .
O2A C12A C12A 110.6(10) 3 2
C12A C12A C12A 45.001(2) 4 2
C12A C12A C12A 45.0 3 2
O2A C12A C12A 97.9(11) . 2
C13A C12A C12A 50.9(8) . 2
C12A C13A C12A 53.0(9) 4 .
C12A C13A C12A 53.0(9) 4 2
C12A C13A C12A 78.2(15) . 2
C12A C13A C12A 78.2(15) 4 3
C12A C13A C12A 53.0(9) . 3
C12A C13A C12A 53.0(9) 2 3
O2B C12B O2B 143(3) 3 4
O2B C12B O2B 84.2(8) 3 .
O2B C12B O2B 84.2(8) 4 .
O2B C12B O2B 84.2(8) 3 2
O2B C12B O2B 84.2(8) 4 2
O2B C12B O2B 143(3) . 2
O2B C12B C13B 108.5(13) 3 .
O2B C12B C13B 108.5(13) 4 .
O2B C12B C13B 108.5(13) . .
O2B C12B C13B 108.5(13) 2 .

loop_
_geom_bond_atom_site_label_1
_geom_bond_atom_site_label_2
_geom_bond_distance
_geom_bond_site_symmetry_2
C1 O1 1.388(2) .
C1 C2 1.396(2) .
C1 C6 1.399(2) .
C2 C3 1.396(3) .
C2 C11 1.521(2) .
C3 C4 1.395(2) .
C3 H1 0.9300 .
C4 C5 1.399(3) .
C4 C7 1.534(3) .
C5 C6 1.388(3) .
C5 H2 0.9300 .
C6 C11 1.522(2) 4
C7 C10 1.530(3) .
C7 C8 1.535(3) .
C7 C9 1.537(3) .
C8 H16 0.97(3) .
C8 H8 1.03(3) .
C8 H15 1.01(3) .
C9 H20 1.01(4) .
C9 H9 0.99(3) .
C9 H19 1.06(3) .
C10 H18 1.01(3) .
C10 H10 1.04(3) .
C10 H17 1.01(4) .
C11 C6 1.522(2) 3
C11 H12 1.01(2) .
C11 H14 0.97(2) .
O1 H13 0.87(4) .
O2B C12B 1.392(8) .
O2A C12A 1.217(18) 4
O2A C12A 1.388(8) .
C12A O2A 1.217(18) 3
C12A C12A 1.32(2) 4
C12A C12A 1.32(2) 3
C12A C13A 1.484(8) .
C12A C12A 1.87(3) 2
C13A C12A 1.484(8) 4
C13A C12A 1.484(8) 2
C13A C12A 1.484(8) 3
C12B O2B 1.392(8) 3
C12B O2B 1.392(8) 4
C12B O2B 1.392(8) 2
C12B C13B 1.503(8) .

loop_
_geom_torsion_atom_site_label_1
_geom_torsion_atom_site_label_2
_geom_torsion_atom_site_label_3
_geom_torsion_atom_site_label_4
_geom_torsion
_geom_torsion_site_symmetry_1
_geom_torsion_site_symmetry_4
O1 C1 C2 C3 177.33(15) . .
C6 C1 C2 C3 -1.1(2) . .
O1 C1 C2 C11 -3.5(2) . .
C6 C1 C2 C11 178.07(15) . .
C1 C2 C3 C4 0.1(3) . .
C11 C2 C3 C4 -179.09(16) . .
C2 C3 C4 C5 0.7(3) . .
C2 C3 C4 C7 -177.89(17) . .
C3 C4 C5 C6 -0.4(3) . .
C7 C4 C5 C6 178.18(17) . .
C4 C5 C6 C1 -0.5(3) . .
C4 C5 C6 C11 177.33(16) . 4
O1 C1 C6 C5 -177.16(14) . .
C2 C1 C6 C5 1.3(2) . .
O1 C1 C6 C11 5.0(2) . 4
C2 C1 C6 C11 -176.53(15) . 4
C3 C4 C7 C10 -4.6(3) . .
C5 C4 C7 C10 176.9(2) . .
C3 C4 C7 C8 -125.5(2) . .
C5 C4 C7 C8 56.0(2) . .
C3 C4 C7 C9 115.3(2) . .
C5 C4 C7 C9 -63.2(2) . .
C1 C2 C11 C6 -88.9(2) . 3
C3 C2 C11 C6 90.24(19) . 3
C12A O2A C12A O2A -157(3) 4 3
C12A O2A C12A C12A -15.1(16) 4 3
C12A O2A C12A C13A 45.0(14) 4 .
C12A O2A C12A C12A -6.5(7) 4 2
O2A C12A C13A C12A 153.3(12) 3 4
C12A C12A C13A C12A 104.4(6) 3 4
O2A C12A C13A C12A -39.3(14) . 4
C12A C12A C13A C12A 52.2(3) 2 4
O2A C12A C13A C12A 101.1(14) 3 2
C12A C12A C13A C12A -52.2(3) 4 2
C12A C12A C13A C12A 52.2(3) 3 2
O2A C12A C13A C12A -91.5(12) . 2
O2A C12A C13A C12A 48.9(17) 3 3
C12A C12A C13A C12A -104.4(6) 4 3
O2A C12A C13A C12A -143.7(10) . 3
C12A C12A C13A C12A -52.2(3) 2 3
